data_1535850
loop_
_publ_author_name
'Udovenko, A.A.'
'Eiberman, M.F.'
'Davidovich, R.L.'

_publ_section_title
;
 X-ray investigation of sequential phase transitions in potassium
 pentafluoroantimonate(III) over a temperature range 323-98 K. II.Crystal
 structure.
;
_journal_name_full Kristallografiya
_journal_page_first 735
_journal_page_last 752
_journal_volume 37
_journal_year 1992
_chemical_formula_sum 'F5 K2 Sb'
_chemical_name_systematic 'K2 (Sb F5)'
_space_group_IT_number 14
_symmetry_space_group_name_Hall '-P 2ac'
_symmetry_space_group_name_H-M 'P 1 1 21/a'
_cell_angle_alpha 90
_cell_angle_beta 90
_cell_angle_gamma 64.73
_cell_formula_units_Z 4
_cell_length_a 12.539
_cell_length_b 7.493
_cell_length_c 6.463
_cell_volume 549.121
_citation_journal_id_ASTM KRISAJ
_cod_data_source_file Udovenko_KRISAJ_1992_1302.cif
_cod_data_source_block F5K2Sb1
_cod_original_cell_volume 549.1213
_cod_original_sg_symbol_Hall '-P 2ybc (z,x,y)'
_cod_original_formula_sum 'F5 K2 Sb1'
_cod_database_code 1535850

loop_
_symmetry_equiv_pos_as_xyz
x,y,z
-x+1/2,-y,z+1/2
-x,-y,-z
x-1/2,y,-z-1/2

loop_
_atom_site_label
_atom_site_type_symbol
_atom_site_fract_x
_atom_site_fract_y
_atom_site_fract_z
_atom_site_occupancy
_atom_site_U_iso_or_equiv
F4 F-1 0.4228 0.1121 0.0476 1 0.0
F3 F-1 0.2007 0.1272 0.4909 1 0.0
K1 K+1 0.0306 0.0737 0.753 1 0.0
F2 F-1 0.1586 0.0873 0.071 1 0.0
F5 F-1 0.4283 0.146 0.4783 1 0.0
K2 K+1 0.1287 0.2486 0.2354 1 0.0
F1 F-1 0.3431 0.2285 0.2062 1 0.0
Sb1 Sb+3 0.293 0.0891 0.2709 1 0.0
